data_2223922
loop_
_publ_author_name
'Hunter, Gerald O.'
'Zeller, Matthias'
'Leskiw, Brian D.'

_publ_section_title Bis[\m-pentane-2,4-dionato(1{-})]bis{aqua[1,1,1,5,5,5-hexafluoropentane-2,4-dionato(1{-})]cobalt(II)}
_journal_coeditor_code LX2118
_journal_issue 11
_journal_name_full 'Acta Crystallographica Section E'
_journal_page_first m1476
_journal_paper_doi 10.1107/S1600536809044389
_journal_volume 65
_journal_year 2009
_chemical_formula_iupac '[Co2 (C5 H F6 O2)2 (C5 H7 O2)2 (H2 O)2]'
_chemical_formula_moiety 'C20 H20 Co2 F12 O10'
_chemical_formula_sum 'C20 H20 Co2 F12 O10'
_chemical_formula_weight 766.22
_chemical_name_systematic
;
Bis[\m-pentane-2,4-dionato(1-)]bis{aqua[1,1,1,5,5,5-hexafluoropentane-
2,4-dionato(1-)]cobalt(II)}
;
_space_group_IT_number 2
_symmetry_cell_setting triclinic
_symmetry_space_group_name_Hall '-P 1'
_symmetry_space_group_name_H-M 'P -1'
_atom_sites_solution_hydrogens difmap
_atom_sites_solution_primary direct
_atom_sites_solution_secondary difmap
_audit_creation_method SHELXL-97
_cell_angle_alpha 94.865(6)
_cell_angle_beta 92.792(6)
_cell_angle_gamma 93.622(6)
_cell_formula_units_Z 1
_cell_length_a 7.563(3)
_cell_length_b 9.541(4)
_cell_length_c 9.716(4)
_cell_measurement_reflns_used 1148
_cell_measurement_temperature 100(2)
_cell_measurement_theta_max 30.57
_cell_measurement_theta_min 2.70
_cell_volume 696.1(5)
_computing_cell_refinement 'SAINT (Bruker, 2008)'
_computing_data_collection 'APEX2 (Bruker, 2008)'
_computing_data_reduction 'SAINT (Bruker, 2008)'
_computing_molecular_graphics 'SHELXTL (Sheldrick, 2008)'
_computing_publication_material 'SHELXTL (Sheldrick, 2008)'
_computing_structure_refinement 'SHELXTL (Sheldrick, 2008)'
_computing_structure_solution 'SHELXTL (Sheldrick, 2008)'
_diffrn_ambient_temperature 100(2)
_diffrn_measured_fraction_theta_full 0.988
_diffrn_measured_fraction_theta_max 0.977
_diffrn_measurement_device_type 'Bruker APEXII CCD'
_diffrn_measurement_method \w
_diffrn_radiation_monochromator graphite
_diffrn_radiation_source 'fine-focus sealed tube'
_diffrn_radiation_type MoK\a
_diffrn_radiation_wavelength 0.71073
_diffrn_reflns_av_R_equivalents 0.0727
_diffrn_reflns_av_sigmaI/netI 0.1387
_diffrn_reflns_limit_h_max 10
_diffrn_reflns_limit_h_min -9
_diffrn_reflns_limit_k_max 12
_diffrn_reflns_limit_k_min -12
_diffrn_reflns_limit_l_max 12
_diffrn_reflns_limit_l_min -12
_diffrn_reflns_number 6687
_diffrn_reflns_theta_full 26.00
_diffrn_reflns_theta_max 28.28
_diffrn_reflns_theta_min 2.11
_diffrn_standards_number 0
_exptl_absorpt_coefficient_mu 1.322
_exptl_absorpt_correction_T_max 0.900
_exptl_absorpt_correction_T_min 0.717
_exptl_absorpt_correction_type multi-scan
_exptl_absorpt_process_details '(SADABS; Bruker, 2008)'
_exptl_crystal_colour red
_exptl_crystal_density_diffrn 1.828
_exptl_crystal_density_method 'not measured'
_exptl_crystal_description block
_exptl_crystal_F_000 382
_exptl_crystal_size_max 0.20
_exptl_crystal_size_mid 0.16
_exptl_crystal_size_min 0.08
_refine_diff_density_max 0.629
_refine_diff_density_min -0.725
_refine_ls_extinction_method none
_refine_ls_goodness_of_fit_ref 0.972
_refine_ls_hydrogen_treatment mixed
_refine_ls_matrix_type full
_refine_ls_number_parameters 207
_refine_ls_number_reflns 3378
_refine_ls_number_restraints 2
_refine_ls_restrained_S_all 0.971
_refine_ls_R_factor_all 0.1292
_refine_ls_R_factor_gt 0.0583
_refine_ls_shift/su_max 0.000
_refine_ls_shift/su_mean 0.000
_refine_ls_structure_factor_coef Fsqd
_refine_ls_weighting_details 'calc w=1/[\s^2^(Fo^2^)+(0.0425P)^2^] where P=(Fo^2^+2Fc^2^)/3'
_refine_ls_weighting_scheme calc
_refine_ls_wR_factor_gt 0.1004
_refine_ls_wR_factor_ref 0.1190
_reflns_number_gt 1937
_reflns_number_total 3378
_reflns_threshold_expression I>2\s(I)
_cod_data_source_file lx2118.cif
_cod_data_source_block I
_cod_depositor_comments
;
The following automatic conversions were performed:
'_symmetry_cell_setting' value 'Triclinic' changed to 'triclinic'
according to '/home/saulius/struct/CIF-dictionaries/cif_core.dic'
dictionary named 'cif_core.dic' version 2.4.1 from 2010-06-29.

Automatic conversion script
Id: cif_fix_enum 1527 2010-12-29 10:47:43Z saulius 

The following automatic conversions were performed:

'_symmetry_cell_setting' value 'Triclinic' changed to 'triclinic'
according to /home/saulius/struct/CIF-dictionaries/cif_core.dic
dictionary named 'cif_core.dic' version 2.4.1 from 2010-06-29.

Automatic conversion script
Id: cif_fix_values 1715 2011-07-08 13:25:40Z adriana 
;
_cod_original_cell_volume 696.2(5)
_cod_database_code 2223922
_cod_database_fobs_code 2223922

loop_
_symmetry_equiv_pos_as_xyz
'x, y, z'
'-x, -y, -z'

loop_
_atom_site_type_symbol
_atom_site_label
_atom_site_fract_x
_atom_site_fract_y
_atom_site_fract_z
_atom_site_U_iso_or_equiv
_atom_site_adp_type
_atom_site_calc_flag
_atom_site_refinement_flags
_atom_site_occupancy
_atom_site_disorder_assembly
_atom_site_disorder_group
C C1 0.5543(6) 0.2269(5) 0.8934(5) 0.0302(11) Uani d . 1 . .
C C2 0.3920(6) 0.2188(5) 0.7936(5) 0.0242(10) Uani d . 1 . .
C C3 0.2836(6) 0.3329(5) 0.7993(5) 0.0259(11) Uani d . 1 . .
H H3 0.3165 0.4122 0.8634 0.031 Uiso calc R 1 . .
C C4 0.1302(6) 0.3346(5) 0.7153(5) 0.0247(10) Uani d . 1 . .
C C5 0.0245(6) 0.4664(5) 0.7323(5) 0.0315(12) Uani d . 1 . .
C C6 0.4853(6) 0.3448(5) 0.2998(5) 0.0323(12) Uani d . 1 . .
H H6A 0.5072 0.4195 0.3754 0.048 Uiso calc R 1 . .
H H6B 0.4443 0.3858 0.2157 0.048 Uiso calc R 1 . .
H H6C 0.5953 0.2986 0.2830 0.048 Uiso calc R 1 . .
C C7 0.3458(5) 0.2382(4) 0.3383(5) 0.0228(10) Uani d . 1 . .
C C8 0.1962(5) 0.2021(5) 0.2477(5) 0.0236(10) Uani d . 1 . .
H H8 0.1960 0.2434 0.1621 0.028 Uiso calc R 1 . .
C C9 0.0496(5) 0.1142(5) 0.2678(5) 0.0212(10) Uani d . 1 . .
C C10 -0.0963(6) 0.0916(5) 0.1565(5) 0.0325(12) Uani d . 1 . .
H H10A -0.1091 -0.0083 0.1220 0.049 Uiso calc R 1 . .
H H10B -0.0674 0.1487 0.0804 0.049 Uiso calc R 1 . .
H H10C -0.2079 0.1196 0.1943 0.049 Uiso calc R 1 . .
Co Co01 0.19236(7) 0.06799(6) 0.54981(6) 0.01780(18) Uani d . 1 . .
F F1 0.5216(4) 0.1512(3) 0.9985(3) 0.0505(9) Uani d . 1 . .
F F2 0.6953(4) 0.1786(3) 0.8342(3) 0.0498(9) Uani d . 1 . .
F F3 0.6031(4) 0.3593(3) 0.9485(3) 0.0465(8) Uani d . 1 . .
F F4 0.0423(5) 0.5320(4) 0.8555(3) 0.0806(13) Uani d . 1 . .
F F5 0.0781(4) 0.5585(3) 0.6446(3) 0.0502(9) Uani d . 1 . .
F F6 -0.1465(4) 0.4379(3) 0.7000(4) 0.0579(10) Uani d . 1 . .
O O1 0.3727(4) 0.1059(3) 0.7171(3) 0.0241(7) Uani d . 1 . .
O O2 0.0665(4) 0.2433(3) 0.6216(3) 0.0229(7) Uani d . 1 . .
O O3 0.3733(4) 0.1857(3) 0.4531(3) 0.0243(7) Uani d . 1 . .
O O4 0.0264(3) 0.0478(3) 0.3757(3) 0.0198(7) Uani d . 1 . .
O O5 0.2844(4) -0.1274(3) 0.5039(4) 0.0271(8) Uani d D 1 . .
H H5A 0.214(5) -0.188(4) 0.462(5) 0.041 Uiso d D 1 . .
H H5B 0.393(3) -0.143(5) 0.506(5) 0.041 Uiso d D 1 . .

loop_
_atom_site_aniso_label
_atom_site_aniso_U_11
_atom_site_aniso_U_22
_atom_site_aniso_U_33
_atom_site_aniso_U_12
_atom_site_aniso_U_13
_atom_site_aniso_U_23
C1 0.033(3) 0.029(3) 0.027(3) 0.003(2) -0.006(2) -0.001(2)
C2 0.025(2) 0.026(3) 0.021(3) -0.001(2) -0.004(2) 0.004(2)
C3 0.030(2) 0.019(3) 0.027(3) 0.002(2) -0.004(2) -0.003(2)
C4 0.028(2) 0.018(2) 0.028(3) 0.005(2) 0.005(2) 0.002(2)
C5 0.033(3) 0.022(3) 0.040(3) 0.010(2) 0.005(2) -0.006(2)
C6 0.025(2) 0.033(3) 0.039(3) -0.003(2) 0.001(2) 0.009(2)
C7 0.021(2) 0.014(2) 0.034(3) 0.0067(18) 0.005(2) 0.002(2)
C8 0.023(2) 0.024(3) 0.026(3) 0.0076(19) 0.001(2) 0.008(2)
C9 0.021(2) 0.017(2) 0.026(3) 0.0105(18) -0.0004(19) -0.001(2)
C10 0.033(3) 0.039(3) 0.027(3) 0.005(2) -0.002(2) 0.007(2)
Co01 0.0150(3) 0.0169(3) 0.0214(3) 0.0046(2) -0.0020(2) 0.0003(2)
F1 0.056(2) 0.054(2) 0.0414(19) -0.0057(16) -0.0206(15) 0.0201(17)
F2 0.0334(16) 0.063(2) 0.050(2) 0.0093(15) -0.0129(15) -0.0097(17)
F3 0.0498(18) 0.0393(19) 0.0461(19) -0.0049(14) -0.0192(15) -0.0035(15)
F4 0.133(3) 0.071(3) 0.040(2) 0.070(2) -0.013(2) -0.017(2)
F5 0.0483(19) 0.0323(18) 0.075(2) 0.0155(14) 0.0118(17) 0.0211(17)
F6 0.0275(16) 0.0332(19) 0.115(3) 0.0105(13) 0.0148(17) 0.0020(19)
O1 0.0226(16) 0.0200(18) 0.0289(18) 0.0034(13) -0.0072(14) 0.0019(15)
O2 0.0187(15) 0.0201(17) 0.0294(18) 0.0041(13) -0.0019(13) -0.0006(15)
O3 0.0184(16) 0.0259(18) 0.0290(19) 0.0031(13) -0.0012(14) 0.0040(15)
O4 0.0199(15) 0.0203(17) 0.0194(17) 0.0046(13) -0.0004(13) 0.0016(14)
O5 0.0153(16) 0.0252(19) 0.039(2) 0.0047(14) -0.0057(15) -0.0057(16)

loop_
_atom_type_symbol
_atom_type_description
_atom_type_scat_dispersion_real
_atom_type_scat_dispersion_imag
_atom_type_scat_source
C C 0.0033 0.0016 'International Tables Vol C Tables 4.2.6.8 and 6.1.1.4'
H H 0.0000 0.0000 'International Tables Vol C Tables 4.2.6.8 and 6.1.1.4'
O O 0.0106 0.0060 'International Tables Vol C Tables 4.2.6.8 and 6.1.1.4'
F F 0.0171 0.0103 'International Tables Vol C Tables 4.2.6.8 and 6.1.1.4'
Co Co 0.3494 0.9721 'International Tables Vol C Tables 4.2.6.8 and 6.1.1.4'

loop_
_geom_angle_atom_site_label_1
_geom_angle_atom_site_label_2
_geom_angle_atom_site_label_3
_geom_angle_site_symmetry_1
_geom_angle_site_symmetry_3
_geom_angle
_geom_angle_publ_flag
F1 C1 F2 . . 107.6(4) ?
F1 C1 F3 . . 106.5(4) ?
F2 C1 F3 . . 106.4(4) ?
F1 C1 C2 . . 110.1(4) ?
F2 C1 C2 . . 112.5(4) ?
F3 C1 C2 . . 113.3(4) ?
O1 C2 C3 . . 128.6(4) ?
O1 C2 C1 . . 113.3(4) ?
C3 C2 C1 . . 118.1(4) ?
C4 C3 C2 . . 122.6(4) ?
C4 C3 H3 . . 118.7 ?
C2 C3 H3 . . 118.7 ?
O2 C4 C3 . . 128.8(4) ?
O2 C4 C5 . . 114.1(4) ?
C3 C4 C5 . . 117.1(4) ?
F4 C5 F6 . . 108.5(4) ?
F4 C5 F5 . . 106.8(4) ?
F6 C5 F5 . . 105.1(4) ?
F4 C5 C4 . . 113.9(4) ?
F6 C5 C4 . . 112.2(4) ?
F5 C5 C4 . . 109.8(4) ?
C7 C6 H6A . . 109.5 ?
C7 C6 H6B . . 109.5 ?
H6A C6 H6B . . 109.5 ?
C7 C6 H6C . . 109.5 ?
H6A C6 H6C . . 109.5 ?
H6B C6 H6C . . 109.5 ?
O3 C7 C8 . . 124.3(4) ?
O3 C7 C6 . . 116.5(4) ?
C8 C7 C6 . . 119.2(4) ?
C9 C8 C7 . . 128.0(4) ?
C9 C8 H8 . . 116.0 ?
C7 C8 H8 . . 116.0 ?
O4 C9 C8 . . 125.2(4) ?
O4 C9 C10 . . 116.0(4) ?
C8 C9 C10 . . 118.9(4) ?
C9 C10 H10A . . 109.5 ?
C9 C10 H10B . . 109.5 ?
H10A C10 H10B . . 109.5 ?
C9 C10 H10C . . 109.5 ?
H10A C10 H10C . . 109.5 ?
H10B C10 H10C . . 109.5 ?
O3 Co01 O4 . . 90.52(12) ?
O3 Co01 O5 . . 99.03(13) ?
O4 Co01 O5 . . 91.97(12) ?
O3 Co01 O1 . . 83.91(12) ?
O4 Co01 O1 . . 174.10(12) ?
O5 Co01 O1 . . 90.82(12) ?
O3 Co01 O2 . . 92.44(12) ?
O4 Co01 O2 . . 89.58(11) ?
O5 Co01 O2 . . 168.41(12) ?
O1 Co01 O2 . . 88.73(12) ?
O3 Co01 O4 . 2_556 170.59(12) ?
O4 Co01 O4 . 2_556 80.47(12) ?
O5 Co01 O4 . 2_556 84.06(12) ?
O1 Co01 O4 . 2_556 105.00(11) ?
O2 Co01 O4 . 2_556 84.87(11) ?
C2 O1 Co01 . . 124.6(3) ?
C4 O2 Co01 . . 124.7(3) ?
C7 O3 Co01 . . 125.7(3) ?
C9 O4 Co01 . . 125.1(3) ?
C9 O4 Co01 . 2_556 134.2(3) ?
Co01 O4 Co01 . 2_556 99.53(12) ?
Co01 O5 H5A . . 117(4) ?
Co01 O5 H5B . . 123(3) ?
H5A O5 H5B . . 118(5) ?

loop_
_geom_bond_atom_site_label_1
_geom_bond_atom_site_label_2
_geom_bond_site_symmetry_2
_geom_bond_distance
_geom_bond_publ_flag
C1 F1 . 1.324(5) ?
C1 F2 . 1.325(5) ?
C1 F3 . 1.352(5) ?
C1 C2 . 1.521(6) ?
C2 O1 . 1.252(5) ?
C2 C3 . 1.402(6) ?
C3 C4 . 1.388(6) ?
C3 H3 . 0.9500 ?
C4 O2 . 1.261(5) ?
C4 C5 . 1.534(6) ?
C5 F4 . 1.300(5) ?
C5 F6 . 1.321(5) ?
C5 F5 . 1.334(6) ?
C6 C7 . 1.501(6) ?
C6 H6A . 0.9800 ?
C6 H6B . 0.9800 ?
C6 H6C . 0.9800 ?
C7 O3 . 1.274(5) ?
C7 C8 . 1.406(6) ?
C8 C9 . 1.380(6) ?
C8 H8 . 0.9500 ?
C9 O4 . 1.284(5) ?
C9 C10 . 1.499(6) ?
C10 H10A . 0.9800 ?
C10 H10B . 0.9800 ?
C10 H10C . 0.9800 ?
Co01 O3 . 2.032(3) ?
Co01 O4 . 2.045(3) ?
Co01 O5 . 2.052(3) ?
Co01 O1 . 2.063(3) ?
Co01 O2 . 2.064(3) ?
Co01 O4 2_556 2.122(3) ?
O4 Co01 2_556 2.122(3) ?
O5 H5A . 0.83(4) ?
O5 H5B . 0.84(2) ?

loop_
_geom_hbond_atom_site_label_D
_geom_hbond_atom_site_label_H
_geom_hbond_atom_site_label_A
_geom_hbond_site_symmetry_A
_geom_hbond_distance_DH
_geom_hbond_distance_HA
_geom_hbond_distance_DA
_geom_hbond_angle_DHA
O5 H5A O2 2_556 0.83(4) 2.25(3) 2.973(4) 147(5)
O5 H5B O3 2_656 0.84(2) 1.87(2) 2.703(4) 169(5)

loop_
_geom_torsion_atom_site_label_1
_geom_torsion_atom_site_label_2
_geom_torsion_atom_site_label_3
_geom_torsion_atom_site_label_4
_geom_torsion_site_symmetry_1
_geom_torsion_site_symmetry_2
_geom_torsion_site_symmetry_3
_geom_torsion_site_symmetry_4
_geom_torsion
_geom_torsion_publ_flag
F1 C1 C2 O1 . . . . -77.7(5) ?
F2 C1 C2 O1 . . . . 42.3(6) ?
F3 C1 C2 O1 . . . . 163.1(4) ?
F1 C1 C2 C3 . . . . 101.1(5) ?
F2 C1 C2 C3 . . . . -138.9(4) ?
F3 C1 C2 C3 . . . . -18.1(6) ?
O1 C2 C3 C4 . . . . 0.2(7) ?
C1 C2 C3 C4 . . . . -178.4(4) ?
C2 C3 C4 O2 . . . . -2.4(8) ?
C2 C3 C4 C5 . . . . -179.9(4) ?
O2 C4 C5 F4 . . . . 154.2(4) ?
C3 C4 C5 F4 . . . . -27.9(6) ?
O2 C4 C5 F6 . . . . 30.5(6) ?
C3 C4 C5 F6 . . . . -151.7(4) ?
O2 C4 C5 F5 . . . . -86.0(5) ?
C3 C4 C5 F5 . . . . 91.8(5) ?
O3 C7 C8 C9 . . . . 4.8(7) ?
C6 C7 C8 C9 . . . . -175.6(4) ?
C7 C8 C9 O4 . . . . -0.8(7) ?
C7 C8 C9 C10 . . . . 179.5(4) ?
C3 C2 O1 Co01 . . . . 11.1(6) ?
C1 C2 O1 Co01 . . . . -170.2(3) ?
O3 Co01 O1 C2 . . . . 78.1(3) ?
O5 Co01 O1 C2 . . . . 177.1(3) ?
O2 Co01 O1 C2 . . . . -14.5(3) ?
O4 Co01 O1 C2 2_556 . . . -98.8(3) ?
C3 C4 O2 Co01 . . . . -7.2(7) ?
C5 C4 O2 Co01 . . . . 170.3(3) ?
O3 Co01 O2 C4 . . . . -71.2(3) ?
O4 Co01 O2 C4 . . . . -161.7(3) ?
O5 Co01 O2 C4 . . . . 100.5(7) ?
O1 Co01 O2 C4 . . . . 12.7(3) ?
O4 Co01 O2 C4 2_556 . . . 117.8(3) ?
C8 C7 O3 Co01 . . . . -12.1(6) ?
C6 C7 O3 Co01 . . . . 168.2(3) ?
O4 Co01 O3 C7 . . . . 12.0(3) ?
O5 Co01 O3 C7 . . . . 104.1(3) ?
O1 Co01 O3 C7 . . . . -166.0(3) ?
O2 Co01 O3 C7 . . . . -77.6(3) ?
C8 C9 O4 Co01 . . . . 4.9(6) ?
C10 C9 O4 Co01 . . . . -175.4(3) ?
C8 C9 O4 Co01 . . . 2_556 169.5(3) ?
C10 C9 O4 Co01 . . . 2_556 -10.8(6) ?
O3 Co01 O4 C9 . . . . -8.5(3) ?
O5 Co01 O4 C9 . . . . -107.5(3) ?
O2 Co01 O4 C9 . . . . 84.0(3) ?
O4 Co01 O4 C9 2_556 . . . 168.8(4) ?
O3 Co01 O4 Co01 . . . 2_556 -177.30(13) ?
O5 Co01 O4 Co01 . . . 2_556 83.64(13) ?
O2 Co01 O4 Co01 . . . 2_556 -84.87(12) ?
O4 Co01 O4 Co01 2_556 . . 2_556 0.0 ?
